data_7004366
loop_
_publ_author_name
'Dixon, Isabelle M.'
'Lebon, Emilie'
'Loustau, Gilles'
'Sutra, Pierre'
'Vendier, Laure'
'Igau, Alain'
'Juris, Alberto'

_publ_section_title
;
 Broad HOMO--LUMO gap tuning through the coordination of a single
 phosphine, aminophosphine or phosphite onto a Ru(tpy)(bpy)2+ core
;
_journal_issue 41
_journal_name_full 'Dalton Transactions'
_journal_page_first 5627
_journal_page_last 5635
_journal_paper_doi 10.1039/b806325g
_journal_year 2008
_chemical_compound_source 'synthesis as described'
_chemical_formula_moiety 'C34 H40 N5 P Ru, 2(F6 P)'
_chemical_formula_sum 'C34 H40 F12 N5 P3 Ru'
_chemical_formula_weight 940.69
_chemical_name_systematic
;
?
;
_space_group_IT_number 2
_symmetry_cell_setting triclinic
_symmetry_Int_Tables_number 2
_symmetry_space_group_name_Hall '-P 1'
_symmetry_space_group_name_H-M 'P -1'
_atom_sites_solution_hydrogens geom
_atom_sites_solution_primary direct
_atom_sites_solution_secondary difmap
_cell_angle_alpha 103.205(6)
_cell_angle_beta 97.589(5)
_cell_angle_gamma 102.186(5)
_cell_formula_units_Z 4
_cell_length_a 14.9512(9)
_cell_length_b 15.1059(10)
_cell_length_c 20.1824(14)
_cell_measurement_reflns_used 6527
_cell_measurement_temperature 150
_cell_measurement_theta_max 32.1391
_cell_measurement_theta_min 2.7436
_cell_measurement_wavelength 0.71073
_cell_volume 4259.2(5)
_computing_cell_refinement 'CrysAlis RED, Oxford Diffraction Ltd.'
_computing_data_collection 'CrysAlis CCD, Oxford Diffraction Ltd.'
_computing_data_reduction 'CrysAlis RED, Oxford Diffraction Ltd.'
_computing_molecular_graphics 'Ortep-3 for Windows (Farrugia, 1997)'
_computing_publication_material 'WinGX publication routines (Farrugia, 1999)'
_computing_structure_refinement 'SHELXL-97 (Sheldrick, 1997)'
_computing_structure_solution 'SIR92 (Giacovazzo et al, 1993)'
_diffrn_ambient_temperature 150
_diffrn_measured_fraction_theta_full 0.996
_diffrn_measured_fraction_theta_max 0.996
_diffrn_measurement_device_type 'Oxford-Diffraction XCALIBUR'
_diffrn_measurement_method \w-\f
_diffrn_orient_matrix_UB_11 0.0014591661
_diffrn_orient_matrix_UB_12 -0.0477693061
_diffrn_orient_matrix_UB_13 -0.0099488202
_diffrn_orient_matrix_UB_21 0.0440451431
_diffrn_orient_matrix_UB_22 0.0111671263
_diffrn_orient_matrix_UB_23 0.0221694276
_diffrn_orient_matrix_UB_31 -0.0223875558
_diffrn_orient_matrix_UB_32 -0.0086393996
_diffrn_orient_matrix_UB_33 0.0275895937
_diffrn_radiation_monochromator graphite
_diffrn_radiation_source 'fine-focus sealed tube'
_diffrn_radiation_type MoK\a
_diffrn_radiation_wavelength 0.71073
_diffrn_reflns_av_R_equivalents 0.0765
_diffrn_reflns_av_unetI/netI 0.1262
_diffrn_reflns_limit_h_max 17
_diffrn_reflns_limit_h_min -18
_diffrn_reflns_limit_k_max 18
_diffrn_reflns_limit_k_min -18
_diffrn_reflns_limit_l_max 24
_diffrn_reflns_limit_l_min -20
_diffrn_reflns_number 30391
_diffrn_reflns_theta_full 25.35
_diffrn_reflns_theta_max 25.35
_diffrn_reflns_theta_min 2.87
_diffrn_standards_decay_% 0
_diffrn_standards_interval_count 0
_diffrn_standards_interval_time 0
_diffrn_standards_number 0
_exptl_absorpt_coefficient_mu 0.564
_exptl_absorpt_correction_T_max 0.9448
_exptl_absorpt_correction_T_min 0.8523
_exptl_absorpt_correction_type multi-scan
_exptl_absorpt_process_details
;
[c.f. r.h. blessing, acta cryst. (1995), a51, 33-38]
;
_exptl_crystal_colour red
_exptl_crystal_density_diffrn 1.467
_exptl_crystal_density_method 'not measured'
_exptl_crystal_description parallelepiped
_exptl_crystal_F_000 1904
_exptl_crystal_size_max 0.35
_exptl_crystal_size_mid 0.2
_exptl_crystal_size_min 0.1
_refine_diff_density_max 1.726
_refine_diff_density_min -1.275
_refine_diff_density_rms 0.153
_refine_ls_extinction_method none
_refine_ls_goodness_of_fit_ref 1.017
_refine_ls_hydrogen_treatment constr
_refine_ls_matrix_type full
_refine_ls_number_parameters 933
_refine_ls_number_reflns 15520
_refine_ls_number_restraints 21
_refine_ls_restrained_S_all 1.017
_refine_ls_R_factor_all 0.1208
_refine_ls_R_factor_gt 0.0842
_refine_ls_shift/su_max 0.001
_refine_ls_shift/su_mean 0
_refine_ls_structure_factor_coef Fsqd
_refine_ls_weighting_details 'calc w=1/[\s^2^(Fo^2^)+(0.1430P)^2^+0.0000P] where P=(Fo^2^+2Fc^2^)/3'
_refine_ls_weighting_scheme calc
_refine_ls_wR_factor_gt 0.2326
_refine_ls_wR_factor_ref 0.2527
_reflns_number_gt 9055
_reflns_number_total 15520
_reflns_threshold_expression >2\s(I)
_cod_data_source_file b806325g.txt
_cod_data_source_block ([Ru]7)
_cod_original_cell_volume 4259.1(5)
_cod_database_code 7004366

loop_
_symmetry_equiv_pos_as_xyz
'x, y, z'
'-x, -y, -z'

loop_
_atom_site_label
_atom_site_type_symbol
_atom_site_fract_x
_atom_site_fract_y
_atom_site_fract_z
_atom_site_U_iso_or_equiv
_atom_site_adp_type
_atom_site_occupancy
_atom_site_symmetry_multiplicity
_atom_site_calc_flag
_atom_site_refinement_flags
_atom_site_disorder_assembly
_atom_site_disorder_group
C1 C 0.8461(5) 0.6529(5) 0.9241(4) 0.0301(17) Uani 1 1 d . . .
H1 H 0.8283 0.6226 0.9602 0.036 Uiso 1 1 calc R . .
C2 C 0.8828(6) 0.7574(6) 0.9609(5) 0.047(2) Uani 1 1 d . . .
H2A H 0.9346 0.7662 0.9974 0.071 Uiso 1 1 calc R . .
H2B H 0.8342 0.7807 0.9801 0.071 Uiso 1 1 calc R . .
H2C H 0.9026 0.7911 0.9282 0.071 Uiso 1 1 calc R . .
C3 C 0.9245(5) 0.6121(6) 0.8991(4) 0.0370(19) Uani 1 1 d . . .
H3A H 0.9422 0.636 0.8613 0.055 Uiso 1 1 calc R . .
H3B H 0.9035 0.5449 0.8839 0.055 Uiso 1 1 calc R . .
H3C H 0.9772 0.6298 0.9364 0.055 Uiso 1 1 calc R . .
C4 C 0.6459(6) 0.6355(6) 0.9058(4) 0.038(2) Uani 1 1 d . . .
H4 H 0.5872 0.6078 0.8722 0.045 Uiso 1 1 calc R . .
C5 C 0.6419(6) 0.5789(7) 0.9593(4) 0.045(2) Uani 1 1 d . . .
H5A H 0.6908 0.6105 0.9987 0.067 Uiso 1 1 calc R . .
H5B H 0.6497 0.5176 0.9393 0.067 Uiso 1 1 calc R . .
H5C H 0.5827 0.5731 0.9736 0.067 Uiso 1 1 calc R . .
C6 C 0.6425(7) 0.7379(6) 0.9397(5) 0.056(3) Uani 1 1 d . . .
H6A H 0.5824 0.7378 0.9516 0.084 Uiso 1 1 calc R . .
H6B H 0.6533 0.7754 0.9076 0.084 Uiso 1 1 calc R . .
H6C H 0.6898 0.7638 0.9808 0.084 Uiso 1 1 calc R . .
C7 C 0.7531(6) 0.7220(6) 0.8189(4) 0.0375(19) Uani 1 1 d . . .
H7 H 0.7655 0.7762 0.8593 0.045 Uiso 1 1 calc R . .
C8 C 0.8391(7) 0.7403(6) 0.7844(5) 0.050(2) Uani 1 1 d . . .
H8A H 0.8262 0.6981 0.7389 0.075 Uiso 1 1 calc R . .
H8B H 0.8916 0.7304 0.812 0.075 Uiso 1 1 calc R . .
H8C H 0.8528 0.8039 0.7809 0.075 Uiso 1 1 calc R . .
C9 C 0.6661(7) 0.7289(6) 0.7729(5) 0.049(2) Uani 1 1 d . . .
H9A H 0.6704 0.7934 0.7733 0.074 Uiso 1 1 calc R . .
H9B H 0.6117 0.705 0.7902 0.074 Uiso 1 1 calc R . .
H9C H 0.6616 0.6926 0.7263 0.074 Uiso 1 1 calc R . .
C10 C 0.7909(5) 0.4179(5) 0.9103(4) 0.0309(17) Uani 1 1 d . . .
H10 H 0.7823 0.4745 0.9352 0.037 Uiso 1 1 calc R . .
C11 C 0.8394(6) 0.3683(5) 0.9458(4) 0.0355(19) Uani 1 1 d . . .
H11 H 0.8623 0.3917 0.9932 0.043 Uiso 1 1 calc R . .
C12 C 0.8531(7) 0.2863(6) 0.9111(5) 0.048(2) Uani 1 1 d . . .
H12 H 0.8886 0.2545 0.9338 0.057 Uiso 1 1 calc R . .
C13 C 0.8135(6) 0.2494(6) 0.8407(5) 0.042(2) Uani 1 1 d . . .
H13 H 0.819 0.1912 0.8164 0.05 Uiso 1 1 calc R . .
C14 C 0.7648(6) 0.3026(5) 0.8073(4) 0.0348(19) Uani 1 1 d . . .
C15 C 0.7176(5) 0.2677(5) 0.7348(4) 0.0335(18) Uani 1 1 d . . .
C16 C 0.7142(6) 0.1787(6) 0.6923(4) 0.041(2) Uani 1 1 d . . .
H16 H 0.7482 0.1402 0.7081 0.049 Uiso 1 1 calc R . .
C17 C 0.6604(7) 0.1497(6) 0.6277(5) 0.050(2) Uani 1 1 d . . .
H17 H 0.657 0.0908 0.5992 0.06 Uiso 1 1 calc R . .
C18 C 0.6123(6) 0.2062(6) 0.6051(4) 0.037(2) Uani 1 1 d . . .
H18 H 0.5733 0.1854 0.5618 0.045 Uiso 1 1 calc R . .
C19 C 0.6209(6) 0.2950(6) 0.6463(4) 0.0360(19) Uani 1 1 d . . .
H19 H 0.5905 0.3351 0.629 0.043 Uiso 1 1 calc R . .
C20 C 0.8981(5) 0.4682(5) 0.7423(4) 0.0286(17) Uani 1 1 d . . .
H20 H 0.9095 0.4419 0.779 0.034 Uiso 1 1 calc R . .
C21 C 0.9666(6) 0.4846(6) 0.7036(4) 0.042(2) Uani 1 1 d . . .
H21 H 1.0233 0.4702 0.7146 0.05 Uiso 1 1 calc R . .
C22 C 0.9501(6) 0.5220(7) 0.6495(5) 0.048(2) Uani 1 1 d . . .
H22 H 0.996 0.5355 0.6238 0.058 Uiso 1 1 calc R . .
C23 C 0.8631(6) 0.5400(6) 0.6327(4) 0.042(2) Uani 1 1 d . . .
H23 H 0.8499 0.5634 0.5948 0.051 Uiso 1 1 calc R . .
C24 C 0.7975(5) 0.5229(5) 0.6727(4) 0.0289(17) Uani 1 1 d . . .
C25 C 0.7022(6) 0.5328(5) 0.6557(4) 0.0331(18) Uani 1 1 d . . .
C26 C 0.6625(6) 0.5597(6) 0.5997(4) 0.042(2) Uani 1 1 d . . .
H26 H 0.699 0.5775 0.5688 0.051 Uiso 1 1 calc R . .
C27 C 0.5729(7) 0.5603(7) 0.5896(5) 0.051(2) Uani 1 1 d . . .
H27 H 0.5482 0.5795 0.5521 0.061 Uiso 1 1 calc R . .
C28 C 0.5154(7) 0.5331(6) 0.6338(5) 0.047(2) Uani 1 1 d . . .
H28 H 0.4524 0.5321 0.6261 0.056 Uiso 1 1 calc R . .
C29 C 0.5561(5) 0.5075(6) 0.6897(4) 0.0334(18) Uani 1 1 d . . .
C30 C 0.5077(5) 0.4703(6) 0.7405(4) 0.038(2) Uani 1 1 d . . .
C31 C 0.4149(6) 0.4611(7) 0.7398(5) 0.049(2) Uani 1 1 d . . .
H31 H 0.379 0.4799 0.7069 0.059 Uiso 1 1 calc R . .
C32 C 0.3748(6) 0.4236(7) 0.7882(6) 0.057(3) Uani 1 1 d . . .
H32 H 0.3126 0.4207 0.7907 0.069 Uiso 1 1 calc R . .
C33 C 0.4288(6) 0.3902(6) 0.8331(5) 0.050(2) Uani 1 1 d . . .
H33 H 0.4022 0.3613 0.8643 0.06 Uiso 1 1 calc R . .
C34 C 0.5205(6) 0.3997(5) 0.8315(4) 0.0358(19) Uani 1 1 d . . .
H34 H 0.5561 0.3779 0.8627 0.043 Uiso 1 1 calc R . .
C44 C 0.3058(7) 0.8023(6) 0.5972(5) 0.048(2) Uani 1 1 d . . .
H44 H 0.3614 0.8366 0.627 0.058 Uiso 1 1 calc R . .
C45 C 0.3097(7) 0.7371(6) 0.5383(5) 0.052(2) Uani 1 1 d . . .
H45 H 0.3672 0.729 0.529 0.062 Uiso 1 1 calc R . .
C46 C 0.2305(8) 0.6846(8) 0.4938(5) 0.069(3) Uani 1 1 d . . .
H46 H 0.2323 0.6388 0.4547 0.082 Uiso 1 1 calc R . .
C47 C 0.1464(8) 0.7015(7) 0.5084(5) 0.068(3) Uani 1 1 d . . .
H47 H 0.0907 0.6683 0.4784 0.082 Uiso 1 1 calc R . .
C48 C 0.1467(7) 0.7699(6) 0.5695(4) 0.045(2) Uani 1 1 d . . .
C49 C 0.0600(6) 0.7894(6) 0.5879(4) 0.040(2) Uani 1 1 d . . .
C50 C -0.0284(7) 0.7474(7) 0.5460(5) 0.054(3) Uani 1 1 d . . .
H50 H -0.034 0.7042 0.5037 0.065 Uiso 1 1 calc R . .
C51 C -0.1056(7) 0.7691(7) 0.5663(5) 0.053(2) Uani 1 1 d . . .
H51 H -0.1642 0.7421 0.5384 0.063 Uiso 1 1 calc R . .
C52 C -0.0947(7) 0.8321(7) 0.6294(5) 0.054(2) Uani 1 1 d . . .
H52 H -0.1462 0.848 0.6455 0.065 Uiso 1 1 calc R . .
C53 C -0.0073(6) 0.8714(6) 0.6685(5) 0.047(2) Uani 1 1 d . . .
H53 H -0.0008 0.9134 0.7115 0.056 Uiso 1 1 calc R . .
C54 C 0.1914(6) 0.7219(5) 0.7466(4) 0.0375(19) Uani 1 1 d . . .
H54 H 0.2135 0.6996 0.7066 0.045 Uiso 1 1 calc R . .
C55 C 0.1717(6) 0.6639(6) 0.7881(5) 0.041(2) Uani 1 1 d . . .
H55 H 0.1781 0.6026 0.7757 0.05 Uiso 1 1 calc R . .
C56 C 0.1423(6) 0.6966(6) 0.8485(5) 0.046(2) Uani 1 1 d . . .
H56 H 0.1332 0.6596 0.8792 0.055 Uiso 1 1 calc R . .
C57 C 0.1262(6) 0.7863(7) 0.8633(5) 0.046(2) Uani 1 1 d . . .
H57 H 0.1022 0.8081 0.9024 0.055 Uiso 1 1 calc R . .
C58 C 0.1466(5) 0.8425(5) 0.8187(4) 0.0297(17) Uani 1 1 d . . .
C59 C 0.1301(6) 0.9370(6) 0.8289(4) 0.042(2) Uani 1 1 d . . .
C60 C 0.0842(6) 0.9793(6) 0.8762(4) 0.040(2) Uani 1 1 d . . .
H60 H 0.0627 0.9495 0.9087 0.048 Uiso 1 1 calc R . .
C61 C 0.0703(7) 1.0650(7) 0.8755(5) 0.058(3) Uani 1 1 d . . .
H61 H 0.0402 1.0947 0.9081 0.069 Uiso 1 1 calc R . .
C62 C 0.1011(8) 1.1086(7) 0.8256(6) 0.062(3) Uani 1 1 d . . .
H62 H 0.0918 1.1674 0.8251 0.074 Uiso 1 1 calc R . .
C63 C 0.1442(7) 1.0650(6) 0.7785(5) 0.047(2) Uani 1 1 d . . .
C64 C 0.1745(7) 1.0958(6) 0.7181(5) 0.051(2) Uani 1 1 d . . .
C65 C 0.2213(8) 1.0518(8) 0.6135(6) 0.070(3) Uani 1 1 d . . .
H65 H 0.2345 1.006 0.5795 0.083 Uiso 1 1 calc R . .
C66 C 0.2208(9) 1.1380(9) 0.6014(7) 0.080(4) Uani 1 1 d . . .
H66 H 0.2352 1.1502 0.5605 0.096 Uiso 1 1 calc R . .
C67 C 0.1991(9) 1.2045(9) 0.6493(7) 0.085(4) Uani 1 1 d . . .
H67 H 0.202 1.2641 0.6431 0.102 Uiso 1 1 calc R . .
C68 C 0.1722(8) 1.1814(7) 0.7087(6) 0.068(3) Uani 1 1 d . . .
H68 H 0.1531 1.2243 0.7411 0.082 Uiso 1 1 calc R . .
N2 N 0.7557(4) 0.3881(4) 0.8418(3) 0.0261(14) Uani 1 1 d . . .
N1 N 0.6722(4) 0.3252(4) 0.7108(3) 0.0246(13) Uani 1 1 d . . .
N5 N 0.8156(4) 0.4891(4) 0.7288(3) 0.0230(13) Uani 1 1 d . . .
N4 N 0.6478(4) 0.5091(4) 0.7011(3) 0.0272(14) Uani 1 1 d . . .
N3 N 0.5620(4) 0.4394(4) 0.7867(3) 0.0296(14) Uani 1 1 d . . .
N7 N 0.2262(5) 0.8186(4) 0.6138(3) 0.0370(16) Uani 1 1 d . B .
N6 N 0.0681(5) 0.8523(4) 0.6480(3) 0.0347(16) Uani 1 1 d . B .
N8 N 0.1802(4) 0.8124(4) 0.7609(3) 0.0315(15) Uani 1 1 d . B .
N9 N 0.1615(5) 0.9802(4) 0.7818(3) 0.0374(17) Uani 1 1 d . B .
N10 N 0.2036(6) 1.0316(5) 0.6722(4) 0.053(2) Uani 1 1 d . B .
P1 P 0.73912(13) 0.61895(13) 0.85533(10) 0.0240(4) Uani 1 1 d . . .
P3 P 0.11750(15) 0.40258(15) 0.86760(11) 0.0328(5) Uani 1 1 d . . .
P4 P 0.20284(16) 0.48004(17) 0.60010(12) 0.0418(6) Uani 1 1 d . . .
Ru1 Ru 0.70094(4) 0.46289(4) 0.77640(3) 0.02321(18) Uani 1 1 d . . .
Ru2 Ru 0.20760(5) 0.90966(4) 0.70501(3) 0.0348(2) Uani 1 1 d . . .
C38 C 0.3964(7) 1.0534(6) 0.8516(5) 0.0586(16) Uani 1 1 d D . .
H38 H 0.4613 1.0531 0.8668 0.07 Uiso 1 1 calc R A 1
P2A P 0.3617(6) 0.9846(5) 0.7570(4) 0.0350(12) Uani 0.5 1 d P B 1
C35A C 0.4111(11) 1.0823(13) 0.7208(8) 0.0586(16) Uani 0.5 1 d PD B 1
H35A H 0.3624 1.1164 0.7175 0.07 Uiso 0.5 1 calc PR B 1
C36A C 0.4227(14) 1.0470(14) 0.6464(7) 0.0586(16) Uani 0.5 1 d PD B 1
H36A H 0.4137 1.092 0.6214 0.088 Uiso 0.5 1 d P C 1
H36B H 0.378 0.9882 0.625 0.088 Uiso 0.5 1 d P D 1
H36C H 0.4846 1.038 0.6464 0.088 Uiso 0.5 1 d P E 1
C37A C 0.4975(12) 1.1566(13) 0.7620(8) 0.0586(16) Uani 0.5 1 d PD B 1
H37A H 0.5496 1.1289 0.7651 0.088 Uiso 0.5 1 calc PR B 1
H37B H 0.4875 1.182 0.8078 0.088 Uiso 0.5 1 calc PR B 1
H37C H 0.5102 1.206 0.7393 0.088 Uiso 0.5 1 calc PR B 1
C39A C 0.3982(14) 1.1486(9) 0.8371(9) 0.0586(16) Uani 0.5 1 d PD B 1
H39A H 0.3357 1.1555 0.8284 0.088 Uiso 0.5 1 calc PR B 1
H39B H 0.426 1.1523 0.7973 0.088 Uiso 0.5 1 calc PR B 1
H39C H 0.434 1.1978 0.8765 0.088 Uiso 0.5 1 calc PR B 1
C40A C 0.3471(13) 1.0426(13) 0.9112(8) 0.0586(16) Uani 0.5 1 d PD B 1
H40A H 0.3875 1.079 0.9541 0.088 Uiso 0.5 1 calc PR B 1
H40B H 0.3312 0.9776 0.9113 0.088 Uiso 0.5 1 calc PR B 1
H40C H 0.2914 1.0643 0.906 0.088 Uiso 0.5 1 calc PR B 1
C41A C 0.4492(12) 0.9118(11) 0.7549(9) 0.0586(16) Uani 0.5 1 d PD B 1
H41A H 0.4784 0.9152 0.7145 0.07 Uiso 0.5 1 calc PR B 1
C42A C 0.4120(15) 0.8088(10) 0.7518(10) 0.0586(16) Uani 0.5 1 d PD B 1
H42A H 0.4624 0.784 0.7677 0.088 Uiso 0.5 1 calc PR B 1
H42B H 0.3838 0.7744 0.7049 0.088 Uiso 0.5 1 calc PR B 1
H42C H 0.3664 0.8031 0.7809 0.088 Uiso 0.5 1 calc PR B 1
C43A C 0.5252(12) 0.9573(12) 0.8209(9) 0.0586(16) Uani 0.5 1 d PD B 1
H43A H 0.497 0.9812 0.859 0.088 Uiso 0.5 1 calc PR B 1
H43B H 0.57 1.0079 0.8132 0.088 Uiso 0.5 1 calc PR B 1
H43C H 0.5559 0.9111 0.8316 0.088 Uiso 0.5 1 calc PR B 1
P2B P 0.3737(6) 0.9595(5) 0.7752(4) 0.0350(12) Uani 0.5 1 d P B 2
C35B C 0.4077(12) 0.8649(13) 0.8164(9) 0.063(2) Uani 0.5 1 d PD B 2
H35B H 0.3527 0.8399 0.8344 0.076 Uiso 0.5 1 calc PR B 2
C36B C 0.4184(15) 0.7815(13) 0.7629(9) 0.063(2) Uani 0.5 1 d PD B 2
H36D H 0.4623 0.8027 0.7357 0.095 Uiso 0.5 1 calc PR B 2
H36E H 0.3592 0.7499 0.7331 0.095 Uiso 0.5 1 calc PR B 2
H36F H 0.4404 0.7389 0.7858 0.095 Uiso 0.5 1 calc PR B 2
C37B C 0.4875(12) 0.8947(14) 0.8786(8) 0.063(2) Uani 0.5 1 d PD B 2
H37D H 0.4848 0.8453 0.9015 0.095 Uiso 0.5 1 calc PR B 2
H37E H 0.4822 0.9505 0.9103 0.095 Uiso 0.5 1 calc PR B 2
H37F H 0.5459 0.907 0.8633 0.095 Uiso 0.5 1 calc PR B 2
C39B C 0.3397(14) 1.1204(15) 0.8703(12) 0.063(2) Uani 0.5 1 d P B 2
H39D H 0.2832 1.0888 0.8815 0.095 Uiso 0.5 1 calc PR B 2
H39E H 0.3249 1.1458 0.832 0.095 Uiso 0.5 1 calc PR B 2
H39F H 0.3741 1.1704 0.9098 0.095 Uiso 0.5 1 calc PR B 2
C40B C 0.3689(14) 0.9759(15) 0.8967(12) 0.063(2) Uani 0.5 1 d P B 2
H40D H 0.3062 0.9716 0.9041 0.095 Uiso 0.5 1 calc PR B 2
H40E H 0.4108 0.9956 0.9407 0.095 Uiso 0.5 1 calc PR B 2
H40F H 0.3739 0.9156 0.8715 0.095 Uiso 0.5 1 calc PR B 2
C41B C 0.4721(12) 0.9930(12) 0.7279(9) 0.063(2) Uani 0.5 1 d PD B 2
H41B H 0.4906 0.9352 0.709 0.076 Uiso 0.5 1 calc PR B 2
C42B C 0.4466(14) 1.0320(15) 0.6668(9) 0.063(2) Uani 0.5 1 d PD B 2
H42D H 0.4362 1.0931 0.6835 0.095 Uiso 0.5 1 calc PR B 2
H42E H 0.3909 0.9908 0.6369 0.095 Uiso 0.5 1 calc PR B 2
H42F H 0.4966 1.0368 0.6414 0.095 Uiso 0.5 1 calc PR B 2
C43B C 0.5583(11) 1.0612(14) 0.7773(9) 0.063(2) Uani 0.5 1 d PD B 2
H43D H 0.6113 1.0629 0.755 0.095 Uiso 0.5 1 calc PR B 2
H43E H 0.5699 1.0405 0.8185 0.095 Uiso 0.5 1 calc PR B 2
H43F H 0.5477 1.1228 0.7895 0.095 Uiso 0.5 1 calc PR B 2
F1 F 0.1635(5) 0.4539(7) 0.8173(5) 0.122(3) Uani 1 1 d . . .
F2A F 0.0753(6) 0.3465(9) 0.9161(5) 0.169(5) Uani 1 1 d . . .
F3 F 0.0475(5) 0.4662(6) 0.8711(4) 0.100(2) Uani 1 1 d . . .
F4 F 0.1927(4) 0.3417(4) 0.8629(4) 0.0794(19) Uani 1 1 d . . .
F5A F 0.0461(5) 0.3305(5) 0.8063(4) 0.110(3) Uani 1 1 d . . .
F6 F 0.1902(5) 0.4740(5) 0.9309(4) 0.114(3) Uani 1 1 d . . .
F7 F 0.1052(5) 0.4107(5) 0.6017(3) 0.0809(19) Uani 1 1 d . . .
F8 F 0.2958(4) 0.5480(5) 0.6029(5) 0.099(3) Uani 1 1 d . . .
F9 F 0.1546(4) 0.5654(4) 0.6079(3) 0.0654(16) Uani 1 1 d . . .
F10 F 0.2519(5) 0.3958(4) 0.5925(3) 0.0746(18) Uani 1 1 d . . .
F11 F 0.1710(5) 0.4548(5) 0.5200(3) 0.086(2) Uani 1 1 d . . .
F12 F 0.2245(6) 0.4989(6) 0.6825(3) 0.107(3) Uani 1 1 d . . .
P5 P 0.6086(2) 0.8333(2) 0.57239(17) 0.0616(7) Uani 1 1 d . . .
F13 F 0.5486(7) 0.7882(6) 0.6209(5) 0.1337(13) Uani 1 1 d . . .
F14 F 0.6755(7) 0.8805(7) 0.5340(5) 0.1337(13) Uani 1 1 d . . .
F15 F 0.5341(7) 0.8890(6) 0.5578(5) 0.1337(13) Uani 1 1 d . . .
F16 F 0.6774(7) 0.7774(6) 0.5939(5) 0.1337(13) Uani 1 1 d . . .
F17 F 0.5562(7) 0.7483(7) 0.5121(5) 0.1337(13) Uani 1 1 d . . .
F18 F 0.6560(7) 0.9158(7) 0.6399(5) 0.1337(13) Uani 1 1 d . . .
P6 P 0.19003(19) 0.98121(16) 0.07315(14) 0.0501(6) Uani 1 1 d . . .
F19A F 0.2186(7) 1.0266(6) 0.0166(6) 0.1429(14) Uani 1 1 d . . .
F20 F 0.1447(7) 0.9367(6) 0.1305(6) 0.1429(14) Uani 1 1 d . . .
F21 F 0.1126(7) 0.9013(6) 0.0250(6) 0.1429(14) Uani 1 1 d . . .
F22A F 0.2745(7) 1.0616(6) 0.1196(6) 0.1429(14) Uani 1 1 d . . .
F23 F 0.1164(7) 1.0426(6) 0.0766(6) 0.1429(14) Uani 1 1 d . . .
F24A F 0.2573(7) 0.9221(6) 0.0900(6) 0.1429(14) Uani 1 1 d . . .

loop_
_atom_site_aniso_label
_atom_site_aniso_U_11
_atom_site_aniso_U_22
_atom_site_aniso_U_33
_atom_site_aniso_U_23
_atom_site_aniso_U_13
_atom_site_aniso_U_12
C1 0.034(4) 0.027(4) 0.026(4) 0.004(3) -0.005(3) 0.011(3)
C2 0.040(5) 0.043(5) 0.047(5) 0.007(4) -0.016(4) 0.005(4)
C3 0.020(4) 0.049(5) 0.039(5) 0.010(4) -0.001(3) 0.008(4)
C4 0.031(4) 0.038(5) 0.039(5) -0.001(4) 0.007(4) 0.013(4)
C5 0.032(5) 0.065(6) 0.037(5) 0.012(4) 0.012(4) 0.012(4)
C6 0.059(6) 0.044(6) 0.062(6) -0.004(5) 0.027(5) 0.016(5)
C7 0.045(5) 0.039(5) 0.032(4) 0.018(4) 0.000(4) 0.011(4)
C8 0.067(7) 0.041(5) 0.046(5) 0.016(4) 0.017(5) 0.010(5)
C9 0.065(6) 0.039(5) 0.046(5) 0.015(4) -0.002(5) 0.021(5)
C10 0.040(5) 0.029(4) 0.027(4) 0.012(3) 0.007(3) 0.011(3)
C11 0.045(5) 0.034(5) 0.025(4) 0.005(3) -0.001(4) 0.012(4)
C12 0.060(6) 0.042(5) 0.050(6) 0.025(5) 0.003(5) 0.021(5)
C13 0.053(6) 0.028(4) 0.050(6) 0.018(4) 0.009(4) 0.015(4)
C14 0.037(5) 0.025(4) 0.040(5) 0.012(4) 0.002(4) 0.001(3)
C15 0.034(4) 0.026(4) 0.038(5) 0.008(4) 0.012(4) 0.000(3)
C16 0.041(5) 0.033(5) 0.044(5) 0.001(4) 0.005(4) 0.009(4)
C17 0.066(7) 0.029(5) 0.042(5) -0.005(4) 0.013(5) -0.002(4)
C18 0.045(5) 0.036(5) 0.022(4) 0.000(4) 0.006(4) 0.000(4)
C19 0.034(5) 0.041(5) 0.028(4) 0.005(4) 0.004(4) 0.004(4)
C20 0.031(4) 0.029(4) 0.022(4) 0.002(3) 0.004(3) 0.005(3)
C21 0.035(5) 0.046(5) 0.041(5) 0.000(4) 0.012(4) 0.011(4)
C22 0.039(5) 0.063(6) 0.040(5) 0.006(5) 0.024(4) 0.004(4)
C23 0.056(6) 0.043(5) 0.026(4) 0.011(4) 0.011(4) 0.006(4)
C24 0.033(4) 0.021(4) 0.031(4) 0.005(3) 0.008(3) 0.005(3)
C25 0.055(5) 0.023(4) 0.022(4) 0.005(3) 0.006(4) 0.014(4)
C26 0.047(6) 0.050(5) 0.028(4) 0.011(4) 0.002(4) 0.010(4)
C27 0.064(7) 0.053(6) 0.037(5) 0.018(4) -0.004(5) 0.019(5)
C28 0.044(5) 0.053(6) 0.047(5) 0.018(5) -0.002(4) 0.018(4)
C29 0.028(4) 0.039(5) 0.029(4) 0.004(4) -0.004(3) 0.011(4)
C30 0.027(4) 0.043(5) 0.039(5) 0.009(4) -0.003(4) 0.007(4)
C31 0.039(5) 0.056(6) 0.047(6) 0.005(5) 0.007(4) 0.009(4)
C32 0.027(5) 0.064(7) 0.073(7) 0.009(6) 0.005(5) 0.008(5)
C33 0.043(6) 0.048(6) 0.052(6) 0.001(5) 0.023(5) -0.001(4)
C34 0.038(5) 0.028(4) 0.042(5) 0.009(4) 0.015(4) 0.004(4)
C44 0.059(6) 0.041(5) 0.042(5) 0.008(4) 0.021(5) 0.002(4)
C45 0.059(6) 0.048(6) 0.053(6) 0.015(5) 0.023(5) 0.014(5)
C46 0.075(8) 0.071(7) 0.040(6) -0.012(5) 0.021(6) -0.002(6)
C47 0.074(8) 0.065(7) 0.036(5) -0.018(5) 0.013(5) -0.011(6)
C48 0.063(6) 0.036(5) 0.033(5) 0.005(4) 0.018(4) 0.004(4)
C49 0.049(5) 0.041(5) 0.031(5) 0.010(4) 0.014(4) 0.008(4)
C50 0.067(7) 0.048(6) 0.033(5) 0.001(4) 0.001(5) 0.000(5)
C51 0.048(6) 0.056(6) 0.050(6) 0.013(5) 0.005(5) 0.008(5)
C52 0.047(6) 0.059(6) 0.061(7) 0.020(5) 0.007(5) 0.017(5)
C53 0.051(6) 0.051(6) 0.040(5) 0.005(4) 0.007(4) 0.025(5)
C54 0.034(5) 0.032(5) 0.043(5) 0.003(4) 0.000(4) 0.011(4)
C55 0.037(5) 0.043(5) 0.050(5) 0.020(4) 0.012(4) 0.012(4)
C56 0.038(5) 0.047(5) 0.060(6) 0.031(5) 0.005(4) 0.010(4)
C57 0.031(5) 0.066(6) 0.039(5) 0.022(5) 0.007(4) 0.001(4)
C58 0.028(4) 0.029(4) 0.028(4) 0.006(3) 0.004(3) 0.001(3)
C59 0.046(5) 0.027(4) 0.042(5) 0.001(4) 0.010(4) -0.004(4)
C60 0.044(5) 0.042(5) 0.027(4) -0.001(4) 0.011(4) 0.004(4)
C61 0.064(7) 0.052(6) 0.042(6) -0.014(5) 0.020(5) 0.008(5)
C62 0.077(8) 0.035(5) 0.068(7) 0.001(5) 0.026(6) 0.007(5)
C63 0.064(6) 0.025(4) 0.049(6) 0.003(4) 0.029(5) 0.000(4)
C64 0.069(7) 0.029(5) 0.058(6) 0.015(4) 0.024(5) 0.007(4)
C65 0.093(9) 0.063(7) 0.070(7) 0.032(6) 0.040(7) 0.024(6)
C66 0.100(10) 0.068(8) 0.090(9) 0.048(7) 0.041(8) 0.015(7)
C67 0.114(11) 0.057(7) 0.104(10) 0.041(7) 0.051(9) 0.023(7)
C68 0.089(9) 0.043(6) 0.077(8) 0.017(5) 0.026(7) 0.019(6)
N2 0.031(4) 0.022(3) 0.026(3) 0.008(3) 0.008(3) 0.007(3)
N1 0.028(3) 0.023(3) 0.025(3) 0.009(3) 0.007(3) 0.007(3)
N5 0.025(3) 0.024(3) 0.019(3) 0.006(3) 0.005(2) 0.004(3)
N4 0.026(3) 0.024(3) 0.031(3) 0.009(3) 0.004(3) 0.005(3)
N3 0.032(4) 0.026(3) 0.030(4) 0.006(3) 0.005(3) 0.008(3)
N7 0.046(4) 0.027(4) 0.033(4) 0.007(3) 0.012(3) -0.002(3)
N6 0.045(4) 0.030(4) 0.025(4) 0.004(3) 0.006(3) 0.007(3)
N8 0.019(3) 0.038(4) 0.031(4) 0.004(3) -0.001(3) 0.002(3)
N9 0.051(4) 0.027(4) 0.028(4) 0.003(3) 0.012(3) -0.002(3)
N10 0.066(5) 0.042(5) 0.055(5) 0.016(4) 0.029(4) 0.004(4)
P1 0.0256(10) 0.0248(10) 0.0239(10) 0.0090(8) 0.0030(8) 0.0092(8)
P3 0.0378(12) 0.0348(12) 0.0292(11) 0.0120(9) 0.0039(9) 0.0144(9)
P4 0.0408(13) 0.0526(14) 0.0336(12) 0.0087(11) 0.0039(10) 0.0197(11)
Ru1 0.0248(3) 0.0241(3) 0.0207(3) 0.0067(2) 0.0030(2) 0.0059(2)
Ru2 0.0427(4) 0.0271(4) 0.0310(4) 0.0034(3) 0.0135(3) 0.0015(3)
C38 0.054(4) 0.060(4) 0.058(4) 0.009(3) 0.012(3) 0.013(3)
P2A 0.033(2) 0.039(4) 0.029(3) 0.0070(18) 0.007(2) 0.001(2)
C35A 0.054(4) 0.060(4) 0.058(4) 0.009(3) 0.012(3) 0.013(3)
C36A 0.054(4) 0.060(4) 0.058(4) 0.009(3) 0.012(3) 0.013(3)
C37A 0.054(4) 0.060(4) 0.058(4) 0.009(3) 0.012(3) 0.013(3)
C39A 0.054(4) 0.060(4) 0.058(4) 0.009(3) 0.012(3) 0.013(3)
C40A 0.054(4) 0.060(4) 0.058(4) 0.009(3) 0.012(3) 0.013(3)
C41A 0.054(4) 0.060(4) 0.058(4) 0.009(3) 0.012(3) 0.013(3)
C42A 0.054(4) 0.060(4) 0.058(4) 0.009(3) 0.012(3) 0.013(3)
C43A 0.054(4) 0.060(4) 0.058(4) 0.009(3) 0.012(3) 0.013(3)
P2B 0.033(2) 0.039(4) 0.029(3) 0.0070(18) 0.007(2) 0.001(2)
C35B 0.048(4) 0.067(5) 0.071(5) 0.017(4) 0.011(4) 0.007(4)
C36B 0.048(4) 0.067(5) 0.071(5) 0.017(4) 0.011(4) 0.007(4)
C37B 0.048(4) 0.067(5) 0.071(5) 0.017(4) 0.011(4) 0.007(4)
C39B 0.048(4) 0.067(5) 0.071(5) 0.017(4) 0.011(4) 0.007(4)
C40B 0.048(4) 0.067(5) 0.071(5) 0.017(4) 0.011(4) 0.007(4)
C41B 0.048(4) 0.067(5) 0.071(5) 0.017(4) 0.011(4) 0.007(4)
C42B 0.048(4) 0.067(5) 0.071(5) 0.017(4) 0.011(4) 0.007(4)
C43B 0.048(4) 0.067(5) 0.071(5) 0.017(4) 0.011(4) 0.007(4)
F1 0.091(6) 0.194(9) 0.145(7) 0.138(7) 0.055(5) 0.053(6)
F2A 0.091(6) 0.325(15) 0.187(9) 0.217(11) 0.063(6) 0.070(7)
F3 0.092(5) 0.132(6) 0.093(5) 0.011(5) 0.011(4) 0.084(5)
F4 0.071(4) 0.063(4) 0.109(5) 0.020(4) 0.001(4) 0.041(3)
F5A 0.068(5) 0.073(5) 0.143(7) -0.024(4) -0.032(4) 0.006(4)
F6 0.105(6) 0.103(6) 0.091(5) -0.046(4) -0.035(4) 0.044(5)
F7 0.077(4) 0.087(5) 0.091(5) 0.038(4) 0.035(4) 0.018(4)
F8 0.049(4) 0.076(5) 0.178(8) 0.044(5) 0.013(4) 0.021(3)
F9 0.052(3) 0.060(4) 0.082(4) 0.007(3) 0.005(3) 0.028(3)
F10 0.097(5) 0.071(4) 0.088(5) 0.036(3) 0.044(4) 0.056(4)
F11 0.130(6) 0.096(5) 0.034(3) 0.013(3) 0.001(3) 0.047(4)
F12 0.125(6) 0.153(7) 0.052(4) 0.012(4) 0.001(4) 0.077(6)
P5 0.0491(16) 0.0589(18) 0.080(2) 0.0225(16) 0.0113(15) 0.0151(14)
F13 0.140(3) 0.116(3) 0.143(3) 0.025(3) 0.012(3) 0.045(2)
F14 0.140(3) 0.116(3) 0.143(3) 0.025(3) 0.012(3) 0.045(2)
F15 0.140(3) 0.116(3) 0.143(3) 0.025(3) 0.012(3) 0.045(2)
F16 0.140(3) 0.116(3) 0.143(3) 0.025(3) 0.012(3) 0.045(2)
F17 0.140(3) 0.116(3) 0.143(3) 0.025(3) 0.012(3) 0.045(2)
F18 0.140(3) 0.116(3) 0.143(3) 0.025(3) 0.012(3) 0.045(2)
P6 0.0615(17) 0.0292(12) 0.0559(16) 0.0089(11) -0.0019(13) 0.0139(12)
F19A 0.144(3) 0.093(3) 0.176(4) 0.041(3) 0.001(3) 0.009(2)
F20 0.144(3) 0.093(3) 0.176(4) 0.041(3) 0.001(3) 0.009(2)
F21 0.144(3) 0.093(3) 0.176(4) 0.041(3) 0.001(3) 0.009(2)
F22A 0.144(3) 0.093(3) 0.176(4) 0.041(3) 0.001(3) 0.009(2)
F23 0.144(3) 0.093(3) 0.176(4) 0.041(3) 0.001(3) 0.009(2)
F24A 0.144(3) 0.093(3) 0.176(4) 0.041(3) 0.001(3) 0.009(2)

loop_
_atom_type_symbol
_atom_type_description
_atom_type_scat_dispersion_real
_atom_type_scat_dispersion_imag
_atom_type_scat_source
C C 0.0033 0.0016 'International Tables Vol C Tables 4.2.6.8 and 6.1.1.4'
H H 0 0 'International Tables Vol C Tables 4.2.6.8 and 6.1.1.4'
N N 0.0061 0.0033 'International Tables Vol C Tables 4.2.6.8 and 6.1.1.4'
P P 0.1023 0.0942 'International Tables Vol C Tables 4.2.6.8 and 6.1.1.4'
Ru Ru -1.2594 0.8363 'International Tables Vol C Tables 4.2.6.8 and 6.1.1.4'
F F 0.0171 0.0103 'International Tables Vol C Tables 4.2.6.8 and 6.1.1.4'

loop_
_geom_angle_atom_site_label_1
_geom_angle_atom_site_label_2
_geom_angle_atom_site_label_3
_geom_angle
_geom_angle_site_symmetry_1
_geom_angle_site_symmetry_3
_geom_angle_publ_flag
C3 C1 C2 110.4(7) . . ?
C3 C1 P1 112.4(5) . . ?
C2 C1 P1 116.6(5) . . ?
C5 C4 C6 109.8(7) . . ?
C5 C4 P1 112.1(6) . . ?
C6 C4 P1 117.7(6) . . ?
C9 C7 C8 110.7(7) . . ?
C9 C7 P1 115.9(6) . . ?
C8 C7 P1 115.1(6) . . ?
N2 C10 C11 123.2(7) . . ?
C12 C11 C10 119.7(8) . . ?
C11 C12 C13 119.4(8) . . ?
C12 C13 C14 118.5(8) . . ?
N2 C14 C13 121.8(7) . . ?
N2 C14 C15 116.0(7) . . ?
C13 C14 C15 122.1(7) . . ?
N1 C15 C16 120.5(7) . . ?
N1 C15 C14 115.3(7) . . ?
C16 C15 C14 124.1(8) . . ?
C17 C16 C15 119.1(8) . . ?
C18 C17 C16 120.0(8) . . ?
C17 C18 C19 119.8(8) . . ?
N1 C19 C18 121.5(8) . . ?
N5 C20 C21 122.3(7) . . ?
C22 C21 C20 119.2(8) . . ?
C21 C22 C23 119.2(8) . . ?
C24 C23 C22 119.5(8) . . ?
N5 C24 C23 121.2(7) . . ?
N5 C24 C25 115.6(6) . . ?
C23 C24 C25 123.1(7) . . ?
N4 C25 C26 118.4(8) . . ?
N4 C25 C24 113.2(6) . . ?
C26 C25 C24 128.4(7) . . ?
C27 C26 C25 121.0(8) . . ?
C26 C27 C28 121.5(8) . . ?
C29 C28 C27 116.9(8) . . ?
N4 C29 C28 121.8(7) . . ?
N4 C29 C30 111.8(6) . . ?
C28 C29 C30 126.3(7) . . ?
C31 C30 N3 121.6(8) . . ?
C31 C30 C29 123.1(8) . . ?
N3 C30 C29 115.2(7) . . ?
C30 C31 C32 119.3(9) . . ?
C31 C32 C33 118.7(9) . . ?
C34 C33 C32 120.0(9) . . ?
N3 C34 C33 122.3(8) . . ?
N7 C44 C45 123.3(9) . . ?
C46 C45 C44 120.5(10) . . ?
C45 C46 C47 117.8(9) . . ?
C46 C47 C48 119.2(10) . . ?
N7 C48 C47 121.6(9) . . ?
N7 C48 C49 116.9(7) . . ?
C47 C48 C49 121.4(9) . . ?
N6 C49 C50 119.6(8) . . ?
N6 C49 C48 116.4(8) . . ?
C50 C49 C48 124.0(8) . . ?
C51 C50 C49 120.7(9) . . ?
C50 C51 C52 117.9(9) . . ?
C53 C52 C51 119.4(9) . . ?
N6 C53 C52 122.9(9) . . ?
C55 C54 N8 123.1(8) . . ?
C54 C55 C56 119.3(8) . . ?
C55 C56 C57 119.2(8) . . ?
C58 C57 C56 119.0(8) . . ?
N8 C58 C57 122.0(8) . . ?
N8 C58 C59 114.9(7) . . ?
C57 C58 C59 123.1(7) . . ?
N9 C59 C60 120.3(8) . . ?
N9 C59 C58 112.1(7) . . ?
C60 C59 C58 127.5(8) . . ?
C61 C60 C59 119.5(8) . . ?
C60 C61 C62 120.0(9) . . ?
C63 C62 C61 119.7(9) . . ?
C62 C63 N9 119.6(8) . . ?
C62 C63 C64 127.7(9) . . ?
N9 C63 C64 112.7(7) . . ?
C68 C64 N10 122.0(9) . . ?
C68 C64 C63 122.4(9) . . ?
N10 C64 C63 115.6(7) . . ?
N10 C65 C66 122.5(11) . . ?
C67 C66 C65 119.8(11) . . ?
C66 C67 C68 118.4(11) . . ?
C64 C68 C67 119.2(11) . . ?
C10 N2 C14 117.3(6) . . ?
C10 N2 Ru1 128.5(5) . . ?
C14 N2 Ru1 113.8(5) . . ?
C15 N1 C19 118.9(7) . . ?
C15 N1 Ru1 115.1(5) . . ?
C19 N1 Ru1 125.6(5) . . ?
C20 N5 C24 118.5(6) . . ?
C20 N5 Ru1 128.3(5) . . ?
C24 N5 Ru1 112.8(5) . . ?
C29 N4 C25 120.4(7) . . ?
C29 N4 Ru1 120.6(5) . . ?
C25 N4 Ru1 118.6(5) . . ?
C34 N3 C30 117.9(7) . . ?
C34 N3 Ru1 128.7(5) . . ?
C30 N3 Ru1 113.4(5) . . ?
C44 N7 C48 117.6(7) . . ?
C44 N7 Ru2 127.9(6) . . ?
C48 N7 Ru2 114.5(6) . . ?
C53 N6 C49 119.5(8) . . ?
C53 N6 Ru2 125.8(6) . . ?
C49 N6 Ru2 114.7(6) . . ?
C58 N8 C54 117.2(7) . . ?
C58 N8 Ru2 114.4(5) . . ?
C54 N8 Ru2 128.3(5) . . ?
C59 N9 C63 120.7(7) . . ?
C59 N9 Ru2 119.3(6) . . ?
C63 N9 Ru2 118.7(5) . . ?
C65 N10 C64 117.7(8) . . ?
C65 N10 Ru2 129.6(7) . . ?
C64 N10 Ru2 112.6(6) . . ?
C7 P1 C4 101.6(4) . . ?
C7 P1 C1 102.1(4) . . ?
C4 P1 C1 103.0(4) . . ?
C7 P1 Ru1 118.8(3) . . ?
C4 P1 Ru1 111.5(3) . . ?
C1 P1 Ru1 117.6(2) . . ?
F2A P3 F5A 87.9(6) . . ?
F2A P3 F1 176.2(6) . . ?
F5A P3 F1 91.3(5) . . ?
F2A P3 F3 94.9(5) . . ?
F5A P3 F3 87.9(4) . . ?
F1 P3 F3 88.9(4) . . ?
F2A P3 F6 90.9(6) . . ?
F5A P3 F6 178.6(5) . . ?
F1 P3 F6 89.8(5) . . ?
F3 P3 F6 92.9(4) . . ?
F2A P3 F4 87.9(5) . . ?
F5A P3 F4 93.3(4) . . ?
F1 P3 F4 88.4(4) . . ?
F3 P3 F4 177.0(4) . . ?
F6 P3 F4 85.9(4) . . ?
F8 P4 F11 95.9(4) . . ?
F8 P4 F10 90.2(4) . . ?
F11 P4 F10 90.4(4) . . ?
F8 P4 F9 89.3(3) . . ?
F11 P4 F9 89.7(4) . . ?
F10 P4 F9 179.4(4) . . ?
F8 P4 F12 90.5(5) . . ?
F11 P4 F12 173.6(5) . . ?
F10 P4 F12 90.0(4) . . ?
F9 P4 F12 90.0(4) . . ?
F8 P4 F7 176.8(4) . . ?
F11 P4 F7 87.1(4) . . ?
F10 P4 F7 90.7(4) . . ?
F9 P4 F7 89.8(3) . . ?
F12 P4 F7 86.5(4) . . ?
N4 Ru1 N3 78.9(2) . . ?
N4 Ru1 N5 79.8(2) . . ?
N3 Ru1 N5 157.7(2) . . ?
N4 Ru1 N1 91.7(2) . . ?
N3 Ru1 N1 89.3(2) . . ?
N5 Ru1 N1 84.7(2) . . ?
N4 Ru1 N2 168.4(2) . . ?
N3 Ru1 N2 102.6(2) . . ?
N5 Ru1 N2 97.0(2) . . ?
N1 Ru1 N2 76.9(2) . . ?
N4 Ru1 P1 90.87(18) . . ?
N3 Ru1 P1 92.00(17) . . ?
N5 Ru1 P1 94.92(16) . . ?
N1 Ru1 P1 177.32(17) . . ?
N2 Ru1 P1 100.49(17) . . ?
N9 Ru2 N8 78.9(3) . . ?
N9 Ru2 N10 80.0(3) . . ?
N8 Ru2 N10 158.1(3) . . ?
N9 Ru2 N7 167.5(3) . . ?
N8 Ru2 N7 98.0(2) . . ?
N10 Ru2 N7 101.4(3) . . ?
N9 Ru2 N6 90.2(3) . . ?
N8 Ru2 N6 87.5(2) . . ?
N10 Ru2 N6 86.8(3) . . ?
N7 Ru2 N6 77.4(3) . . ?
N9 Ru2 P2A 91.8(3) . . ?
N8 Ru2 P2A 100.1(2) . . ?
N10 Ru2 P2A 86.3(3) . . ?
N7 Ru2 P2A 100.7(3) . . ?
N6 Ru2 P2A 172.4(2) . . ?
N9 Ru2 P2B 91.8(3) . . ?
N8 Ru2 P2B 86.7(2) . . ?
N10 Ru2 P2B 99.7(3) . . ?
N7 Ru2 P2B 100.2(3) . . ?
N6 Ru2 P2B 173.4(2) . . ?
P2A Ru2 P2B 13.59(19) . . ?
C39B C38 C40A 64.7(10) . . ?
C39B C38 C39A 48.6(10) . . ?
C40A C38 C39A 110.9(6) . . ?
C39B C38 C40B 104.3(12) . . ?
C39A C38 C40B 151.6(10) . . ?
C39B C38 P2B 127.5(11) . . ?
C40A C38 P2B 120.6(9) . . ?
C39A C38 P2B 113.5(9) . . ?
C40B C38 P2B 89.4(9) . . ?
C39B C38 P2A 112.5(11) . . ?
C40A C38 P2A 129.2(10) . . ?
C39A C38 P2A 94.8(9) . . ?
C40B C38 P2A 105.9(9) . . ?
C35A P2A C41A 105.0(9) . . ?
C35A P2A C38 96.6(7) . . ?
C41A P2A C38 98.8(7) . . ?
C35A P2A Ru2 112.8(6) . . ?
C41A P2A Ru2 118.1(6) . . ?
C38 P2A Ru2 122.2(5) . . ?
C37A C35A C36A 110.2(9) . . ?
C37A C35A P2A 119.3(14) . . ?
C36A C35A P2A 111.8(13) . . ?
C42A C41A C43A 108.3(9) . . ?
C42A C41A P2A 116.3(14) . . ?
C43A C41A P2A 107.4(12) . . ?
C38 P2B C41B 104.7(7) . . ?
C38 P2B C35B 98.9(6) . . ?
C41B P2B C35B 104.0(9) . . ?
C38 P2B Ru2 116.1(5) . . ?
C41B P2B Ru2 117.2(5) . . ?
C35B P2B Ru2 113.7(6) . . ?
C36B C35B C37B 110.7(9) . . ?
C36B C35B P2B 112.3(13) . . ?
C37B C35B P2B 119.0(13) . . ?
C42B C41B C43B 109.5(7) . . ?
C42B C41B P2B 115.3(14) . . ?
C43B C41B P2B 111.8(13) . . ?
F14 P5 F17 97.9(6) . . ?
F14 P5 F16 91.4(5) . . ?
F17 P5 F16 90.2(5) . . ?
F14 P5 F15 94.2(5) . . ?
F17 P5 F15 91.8(5) . . ?
F16 P5 F15 173.7(6) . . ?
F14 P5 F18 88.4(5) . . ?
F17 P5 F18 173.6(6) . . ?
F16 P5 F18 89.1(5) . . ?
F15 P5 F18 88.3(5) . . ?
F14 P5 F13 172.8(6) . . ?
F17 P5 F13 88.0(5) . . ?
F16 P5 F13 84.3(5) . . ?
F15 P5 F13 89.7(5) . . ?
F18 P5 F13 85.6(5) . . ?
F21 P6 F19A 95.4(6) . . ?
F21 P6 F24A 97.4(5) . . ?
F19A P6 F24A 109.7(6) . . ?
F21 P6 F22A 176.2(6) . . ?
F19A P6 F22A 82.4(5) . . ?
F24A P6 F22A 80.5(5) . . ?
F21 P6 F23 87.0(5) . . ?
F19A P6 F23 84.7(6) . . ?
F24A P6 F23 164.3(6) . . ?
F22A P6 F23 95.9(5) . . ?
F21 P6 F20 80.8(5) . . ?
F19A P6 F20 171.3(6) . . ?
F24A P6 F20 78.6(5) . . ?
F22A P6 F20 101.8(5) . . ?
F23 P6 F20 87.3(5) . . ?

loop_
_geom_bond_atom_site_label_1
_geom_bond_atom_site_label_2
_geom_bond_distance
_geom_bond_site_symmetry_2
_geom_bond_publ_flag
C1 C3 1.527(11) . ?
C1 C2 1.529(11) . ?
C1 P1 1.868(7) . ?
C4 C5 1.522(11) . ?
C4 C6 1.558(11) . ?
C4 P1 1.857(8) . ?
C7 C9 1.533(11) . ?
C7 C8 1.544(12) . ?
C7 P1 1.854(8) . ?
C10 N2 1.347(9) . ?
C10 C11 1.393(11) . ?
C11 C12 1.346(11) . ?
C12 C13 1.400(12) . ?
C13 C14 1.412(11) . ?
C14 N2 1.363(10) . ?
C14 C15 1.461(11) . ?
C15 N1 1.343(10) . ?
C15 C16 1.407(11) . ?
C16 C17 1.361(12) . ?
C17 C18 1.343(13) . ?
C18 C19 1.377(11) . ?
C19 N1 1.346(9) . ?
C20 N5 1.346(9) . ?
C20 C21 1.382(11) . ?
C21 C22 1.359(12) . ?
C22 C23 1.397(13) . ?
C23 C24 1.370(11) . ?
C24 N5 1.362(9) . ?
C24 C25 1.467(11) . ?
C25 N4 1.360(9) . ?
C25 C26 1.391(11) . ?
C26 C27 1.330(12) . ?
C27 C28 1.386(13) . ?
C28 C29 1.382(11) . ?
C29 N4 1.355(9) . ?
C29 C30 1.476(11) . ?
C30 C31 1.363(12) . ?
C30 N3 1.380(10) . ?
C31 C32 1.379(13) . ?
C32 C33 1.383(14) . ?
C33 C34 1.353(12) . ?
C34 N3 1.343(9) . ?
C44 N7 1.335(11) . ?
C44 C45 1.377(12) . ?
C45 C46 1.355(14) . ?
C46 C47 1.390(15) . ?
C47 C48 1.414(12) . ?
C48 N7 1.342(11) . ?
C48 C49 1.465(12) . ?
C49 N6 1.331(10) . ?
C49 C50 1.404(13) . ?
C50 C51 1.354(13) . ?
C51 C52 1.371(13) . ?
C52 C53 1.367(13) . ?
C53 N6 1.316(11) . ?
C54 C55 1.360(11) . ?
C54 N8 1.383(10) . ?
C55 C56 1.371(12) . ?
C56 C57 1.399(13) . ?
C57 C58 1.391(11) . ?
C58 N8 1.352(9) . ?
C58 C59 1.473(11) . ?
C59 N9 1.351(10) . ?
C59 C60 1.367(11) . ?
C60 C61 1.357(13) . ?
C61 C62 1.398(14) . ?
C62 C63 1.346(13) . ?
C63 N9 1.374(11) . ?
C63 C64 1.491(12) . ?
C64 C68 1.355(13) . ?
C64 N10 1.365(12) . ?
C65 N10 1.333(12) . ?
C65 C66 1.381(15) . ?
C66 C67 1.349(16) . ?
C67 C68 1.408(15) . ?
N2 Ru1 2.116(6) . ?
N1 Ru1 2.116(6) . ?
N5 Ru1 2.084(5) . ?
N4 Ru1 1.957(6) . ?
N3 Ru1 2.079(6) . ?
N7 Ru2 2.121(7) . ?
N6 Ru2 2.138(7) . ?
N8 Ru2 2.055(6) . ?
N9 Ru2 1.962(6) . ?
N10 Ru2 2.105(8) . ?
P1 Ru1 2.4284(19) . ?
P3 F2A 1.547(7) . ?
P3 F5A 1.550(7) . ?
P3 F1 1.557(6) . ?
P3 F3 1.561(6) . ?
P3 F6 1.577(7) . ?
P3 F4 1.595(6) . ?
P4 F8 1.529(7) . ?
P4 F11 1.557(6) . ?
P4 F10 1.586(6) . ?
P4 F9 1.594(6) . ?
P4 F12 1.599(7) . ?
P4 F7 1.616(7) . ?
Ru2 P2A 2.325(9) . ?
Ru2 P2B 2.556(8) . ?
C38 C39B 1.47(2) . ?
C38 C40A 1.513(7) . ?
C38 C39A 1.527(7) . ?
C38 C40B 1.66(2) . ?
C38 P2B 1.779(12) . ?
C38 P2A 1.898(12) . ?
P2A C35A 1.853(19) . ?
P2A C41A 1.88(2) . ?
C35A C37A 1.516(10) . ?
C35A C36A 1.521(10) . ?
C41A C42A 1.522(10) . ?
C41A C43A 1.546(10) . ?
P2B C41B 1.90(2) . ?
P2B C35B 1.93(2) . ?
C35B C36B 1.513(10) . ?
C35B C37B 1.525(10) . ?
C41B C42B 1.522(7) . ?
C41B C43B 1.532(7) . ?
P5 F14 1.504(11) . ?
P5 F17 1.533(10) . ?
P5 F16 1.540(9) . ?
P5 F15 1.568(10) . ?
P5 F18 1.583(10) . ?
P5 F13 1.583(11) . ?
P6 F21 1.523(10) . ?
P6 F19A 1.523(11) . ?
P6 F24A 1.534(10) . ?
P6 F22A 1.571(10) . ?
P6 F23 1.581(11) . ?
P6 F20 1.620(11) . ?
